data_4107620
loop_
_publ_author_name
'Taisuke Fujimoto'
'Kohei Endo'
'Hayato Tsuji'
'Masaharu Nakamura'
'Eiichi Nakamura'

_publ_section_title
;
 Construction of a Chiral Quaternary Carbon Center by Indium-Catalyzed
 Asymmetric \a-Alkenylation of \b-Ketoesters
;
_journal_name_full 'Journal of the American Chemical Society'
_journal_page_first 4492
_journal_page_last 4496
_journal_paper_doi 10.1021/ja710408f
_journal_volume 130
_journal_year 2008
_chemical_absolute_configuration ad
_chemical_formula_moiety 'C16 H17 Br O3'
_chemical_formula_sum 'C16 H17 Br O3'
_chemical_formula_weight 337.21
_chemical_melting_point 364(1)
_chemical_name_common TF09-126
_chemical_name_systematic
; 
(R)-ethyl 1-[1-(4-bromophenyl)vinyl]-2-oxocyclopentanecarboxylate
;
_space_group_IT_number 19
_symmetry_cell_setting orthorhombic
_symmetry_space_group_name_Hall 'P 2ac 2ab'
_symmetry_space_group_name_H-M 'P 21 21 21'
_atom_sites_solution_hydrogens geom
_atom_sites_solution_primary direct
_atom_sites_solution_secondary difmap
_audit_creation_method SHELXL-97
_cell_angle_alpha 90.00
_cell_angle_beta 90.00
_cell_angle_gamma 90.00
_cell_formula_units_Z 4
_cell_length_a 7.249(3)
_cell_length_b 8.065(3)
_cell_length_c 25.055(10)
_cell_measurement_reflns_used 5030
_cell_measurement_temperature 120(2)
_cell_measurement_theta_max 27.4835
_cell_measurement_theta_min 4.0673
_cell_volume 1464.8(10)
_computing_cell_refinement 'CrystalClear (Rigaku Corp., 2000)'
_computing_data_collection 'CrystalClear (Rigaku Corp., 2000)'
_computing_data_reduction 'CrystalClear (Rigaku Corp., 2000)'
_computing_molecular_graphics 'ORTEP III (Burnett & Johnson, 1996)'
_computing_publication_material 'SHELXL-97 and Yadokari-XG (Wakita, 2005)'
_computing_structure_refinement 'SHELXL-97 (Sheldrick, 1997)'
_computing_structure_solution 'SHELXS-97 (Sheldrick, 1990)'
_diffrn_ambient_temperature 120(2)
_diffrn_detector_area_resol_mean 14.5666
_diffrn_measured_fraction_theta_full 0.991
_diffrn_measured_fraction_theta_max 0.991
_diffrn_measurement_device_type
;
Mercury CCD (2x2 bin mode)
;
_diffrn_measurement_method dtintegrate.ref
_diffrn_radiation_monochromator graphite
_diffrn_radiation_source 'fine-focus sealed tube'
_diffrn_radiation_type MoK\a
_diffrn_radiation_wavelength 0.71070
_diffrn_reflns_av_R_equivalents 0.0365
_diffrn_reflns_av_sigmaI/netI 0.0463
_diffrn_reflns_limit_h_max 8
_diffrn_reflns_limit_h_min -8
_diffrn_reflns_limit_k_max 9
_diffrn_reflns_limit_k_min -9
_diffrn_reflns_limit_l_max 30
_diffrn_reflns_limit_l_min -30
_diffrn_reflns_number 14353
_diffrn_reflns_theta_full 25.50
_diffrn_reflns_theta_max 25.50
_diffrn_reflns_theta_min 4.30
_exptl_absorpt_coefficient_mu 2.810
_exptl_absorpt_correction_T_max 0.6034
_exptl_absorpt_correction_T_min 0.3994
_exptl_absorpt_correction_type multi-scan
_exptl_absorpt_process_details '(Jacobson, 1998)'
_exptl_crystal_colour colorless
_exptl_crystal_density_diffrn 1.529
_exptl_crystal_description prism
_exptl_crystal_F_000 688
_exptl_crystal_size_max 0.40
_exptl_crystal_size_mid 0.30
_exptl_crystal_size_min 0.20
_refine_diff_density_max 0.571
_refine_diff_density_min -0.268
_refine_diff_density_rms 0.048
_refine_ls_abs_structure_details 'Flack H D (1983), Acta Cryst. A39, 876-881'
_refine_ls_abs_structure_Flack 0.015(7)
_refine_ls_extinction_method none
_refine_ls_goodness_of_fit_ref 1.009
_refine_ls_hydrogen_treatment constr
_refine_ls_matrix_type full
_refine_ls_number_parameters 182
_refine_ls_number_reflns 2704
_refine_ls_number_restraints 0
_refine_ls_restrained_S_all 1.009
_refine_ls_R_factor_all 0.0233
_refine_ls_R_factor_gt 0.0211
_refine_ls_shift/su_max 0.000
_refine_ls_shift/su_mean 0.000
_refine_ls_structure_factor_coef Fsqd
_refine_ls_weighting_details 'calc w=1/[\s^2^(Fo^2^)+(0.0100P)^2^+0.0100P] where P=(Fo^2^+2Fc^2^)/3'
_refine_ls_weighting_scheme calc
_refine_ls_wR_factor_gt 0.0467
_refine_ls_wR_factor_ref 0.0472
_reflns_number_gt 2528
_reflns_number_total 2704
_reflns_threshold_expression >2sigma(I)
_cod_data_source_file ja710408f-file004.cif
_cod_data_source_block tf09-126
_cod_original_cell_volume 1464.9(10)
_cod_database_code 4107620

loop_
_symmetry_equiv_pos_as_xyz
'x, y, z'
'-x+1/2, -y, z+1/2'
'x+1/2, -y+1/2, -z'
'-x, y+1/2, -z+1/2'

loop_
_atom_site_label
_atom_site_type_symbol
_atom_site_fract_x
_atom_site_fract_y
_atom_site_fract_z
_atom_site_U_iso_or_equiv
_atom_site_adp_type
_atom_site_occupancy
_atom_site_symmetry_multiplicity
_atom_site_calc_flag
_atom_site_refinement_flags
C1 C 0.5321(3) -0.0449(2) 0.09808(8) 0.0146(5) Uani 1 1 d .
C2 C 0.6804(3) -0.1552(3) 0.07015(9) 0.0186(5) Uani 1 1 d .
C3 C 0.6032(3) -0.3290(3) 0.06453(10) 0.0283(6) Uani 1 1 d .
H1 H 0.5891 -0.3586 0.0264 0.034 Uiso 1 1 calc R
H2 H 0.6862 -0.4107 0.0817 0.034 Uiso 1 1 calc R
C4 C 0.4173(3) -0.3265(3) 0.09213(9) 0.0243(6) Uani 1 1 d .
H3 H 0.4289 -0.3577 0.1302 0.029 Uiso 1 1 calc R
H4 H 0.3294 -0.4028 0.0745 0.029 Uiso 1 1 calc R
C5 C 0.3554(3) -0.1449(2) 0.08613(9) 0.0182(5) Uani 1 1 d .
H5 H 0.2565 -0.1176 0.1119 0.022 Uiso 1 1 calc R
H6 H 0.3104 -0.1226 0.0495 0.022 Uiso 1 1 calc R
O1 O 0.8271(2) -0.10740(19) 0.05482(6) 0.0250(4) Uani 1 1 d .
C6 C 0.5344(3) 0.1273(3) 0.07379(8) 0.0166(5) Uani 1 1 d .
O2 O 0.5569(2) 0.25584(16) 0.09756(5) 0.0215(3) Uani 1 1 d .
O3 O 0.50949(19) 0.11839(17) 0.02067(5) 0.0189(4) Uani 1 1 d .
C7 C 0.5176(3) 0.2774(2) -0.00805(8) 0.0175(5) Uani 1 1 d .
H7 H 0.6287 0.3406 0.0026 0.021 Uiso 1 1 calc R
H8 H 0.4070 0.3450 -0.0001 0.021 Uiso 1 1 calc R
C8 C 0.5252(3) 0.2351(2) -0.06644(8) 0.0221(5) Uani 1 1 d .
H9 H 0.6321 0.1639 -0.0733 0.033 Uiso 1 1 calc R
H10 H 0.5363 0.3372 -0.0874 0.033 Uiso 1 1 calc R
H11 H 0.4121 0.1766 -0.0767 0.033 Uiso 1 1 calc R
C9 C 0.5750(3) -0.0372(2) 0.15789(8) 0.0160(5) Uani 1 1 d .
C10 C 0.7475(3) -0.0493(2) 0.17619(9) 0.0215(5) Uani 1 1 d .
H12 H 0.7710 -0.0411 0.2134 0.026 Uiso 1 1 calc R
H13 H 0.8467 -0.0661 0.1520 0.026 Uiso 1 1 calc R
C11 C 0.4218(3) -0.0109(2) 0.19655(8) 0.0147(5) Uani 1 1 d .
C12 C 0.2811(3) 0.1032(2) 0.18738(8) 0.0157(5) Uani 1 1 d .
H14 H 0.2792 0.1638 0.1549 0.019 Uiso 1 1 calc R
C13 C 0.1438(3) 0.1297(3) 0.22494(8) 0.0180(5) Uani 1 1 d .
H15 H 0.0481 0.2075 0.2182 0.022 Uiso 1 1 calc R
C14 C 0.1476(3) 0.0420(3) 0.27214(8) 0.0178(5) Uani 1 1 d .
C15 C 0.2829(3) -0.0728(3) 0.28280(9) 0.0211(5) Uani 1 1 d .
H16 H 0.2837 -0.1324 0.3155 0.025 Uiso 1 1 calc R
C16 C 0.4180(3) -0.0993(3) 0.24458(8) 0.0197(5) Uani 1 1 d .
H17 H 0.5107 -0.1799 0.2512 0.024 Uiso 1 1 calc R
Br1 Br -0.04403(3) 0.07896(3) 0.322846(9) 0.02765(8) Uani 1 1 d .

loop_
_atom_site_aniso_label
_atom_site_aniso_U_11
_atom_site_aniso_U_22
_atom_site_aniso_U_33
_atom_site_aniso_U_23
_atom_site_aniso_U_13
_atom_site_aniso_U_12
C1 0.0179(11) 0.0100(11) 0.0159(11) 0.0024(9) -0.0017(10) 0.0021(11)
C2 0.0230(13) 0.0166(12) 0.0162(12) 0.0030(10) 0.0006(10) 0.0004(10)
C3 0.0334(16) 0.0156(13) 0.0358(16) -0.0054(11) 0.0093(12) -0.0018(11)
C4 0.0280(15) 0.0158(12) 0.0291(14) -0.0035(10) 0.0056(11) -0.0073(11)
C5 0.0195(12) 0.0187(13) 0.0162(12) -0.0001(10) 0.0007(10) -0.0042(10)
O1 0.0229(9) 0.0213(9) 0.0307(10) 0.0017(8) 0.0072(8) 0.0001(8)
C6 0.0101(10) 0.0200(12) 0.0198(12) 0.0030(10) 0.0003(10) -0.0014(11)
O2 0.0331(9) 0.0121(8) 0.0192(8) -0.0020(7) 0.0009(8) -0.0023(9)
O3 0.0286(10) 0.0132(8) 0.0149(8) 0.0018(6) -0.0026(7) -0.0005(7)
C7 0.0198(12) 0.0121(12) 0.0207(12) 0.0038(9) 0.0014(10) 0.0008(10)
C8 0.0230(13) 0.0218(13) 0.0216(12) 0.0051(10) 0.0054(11) 0.0035(12)
C9 0.0197(12) 0.0083(11) 0.0201(11) 0.0018(9) -0.0007(9) -0.0008(10)
C10 0.0199(12) 0.0248(13) 0.0198(12) 0.0040(12) 0.0005(11) 0.0029(10)
C11 0.0150(13) 0.0129(11) 0.0160(11) -0.0027(9) -0.0037(9) -0.0021(9)
C12 0.0193(11) 0.0160(11) 0.0118(11) 0.0027(10) -0.0016(9) -0.0019(10)
C13 0.0170(12) 0.0146(12) 0.0222(13) -0.0006(10) -0.0031(10) 0.0008(10)
C14 0.0196(12) 0.0189(13) 0.0150(12) -0.0045(10) 0.0051(10) -0.0037(11)
C15 0.0279(13) 0.0198(12) 0.0155(12) 0.0022(11) -0.0030(10) -0.0040(12)
C16 0.0168(12) 0.0190(13) 0.0232(12) 0.0049(10) -0.0024(10) 0.0040(11)
Br1 0.03031(14) 0.02923(14) 0.02340(13) -0.00217(11) 0.00978(11) -0.00057(12)

loop_
_atom_type_symbol
_atom_type_description
_atom_type_scat_dispersion_real
_atom_type_scat_dispersion_imag
_atom_type_scat_source
C C 0.0033 0.0016 'International Tables Vol C Tables 4.2.6.8 and 6.1.1.4'
H H 0.0000 0.0000 'International Tables Vol C Tables 4.2.6.8 and 6.1.1.4'
O O 0.0106 0.0060 'International Tables Vol C Tables 4.2.6.8 and 6.1.1.4'
Br Br -0.2901 2.4595 'International Tables Vol C Tables 4.2.6.8 and 6.1.1.4'

loop_
_geom_angle_atom_site_label_1
_geom_angle_atom_site_label_2
_geom_angle_atom_site_label_3
_geom_angle
C6 C1 C9 110.69(16)
C6 C1 C5 114.21(17)
C9 C1 C5 112.31(18)
C6 C1 C2 109.55(18)
C9 C1 C2 108.74(17)
C5 C1 C2 100.77(16)
O1 C2 C3 126.7(2)
O1 C2 C1 125.0(2)
C3 C2 C1 108.33(18)
C4 C3 C2 105.89(19)
C3 C4 C5 103.13(18)
C4 C5 C1 103.68(17)
O2 C6 O3 123.55(18)
O2 C6 C1 126.18(18)
O3 C6 C1 110.27(16)
C6 O3 C7 115.59(15)
O3 C7 C8 106.25(15)
C10 C9 C11 119.1(2)
C10 C9 C1 121.6(2)
C11 C9 C1 119.36(18)
C12 C11 C16 117.65(19)
C12 C11 C9 122.22(19)
C16 C11 C9 120.11(19)
C13 C12 C11 121.0(2)
C14 C13 C12 119.3(2)
C15 C14 C13 121.8(2)
C15 C14 Br1 119.72(16)
C13 C14 Br1 118.49(17)
C14 C15 C16 118.3(2)
C15 C16 C11 122.0(2)

loop_
_geom_bond_atom_site_label_1
_geom_bond_atom_site_label_2
_geom_bond_distance
C1 C6 1.516(3)
C1 C9 1.532(3)
C1 C5 1.543(3)
C1 C2 1.561(3)
C2 O1 1.195(3)
C2 C3 1.516(3)
C3 C4 1.515(3)
C4 C5 1.540(3)
C6 O2 1.206(2)
C6 O3 1.345(2)
O3 C7 1.471(2)
C7 C8 1.503(3)
C9 C10 1.335(3)
C9 C11 1.489(3)
C11 C12 1.393(3)
C11 C16 1.399(3)
C12 C13 1.386(3)
C13 C14 1.378(3)
C14 C15 1.375(3)
C14 Br1 1.906(2)
C15 C16 1.386(3)

loop_
_geom_torsion_atom_site_label_1
_geom_torsion_atom_site_label_2
_geom_torsion_atom_site_label_3
_geom_torsion_atom_site_label_4
_geom_torsion
C6 C1 C2 O1 35.8(3)
C9 C1 C2 O1 -85.3(3)
C5 C1 C2 O1 156.5(2)
C6 C1 C2 C3 -142.39(19)
C9 C1 C2 C3 96.5(2)
C5 C1 C2 C3 -21.7(2)
O1 C2 C3 C4 178.0(2)
C1 C2 C3 C4 -3.9(3)
C2 C3 C4 C5 28.2(2)
C3 C4 C5 C1 -42.6(2)
C6 C1 C5 C4 156.16(18)
C9 C1 C5 C4 -76.7(2)
C2 C1 C5 C4 38.8(2)
C9 C1 C6 O2 -3.6(3)
C5 C1 C6 O2 124.3(2)
C2 C1 C6 O2 -123.5(3)
C9 C1 C6 O3 175.66(17)
C5 C1 C6 O3 -56.4(2)
C2 C1 C6 O3 55.8(2)
O2 C6 O3 C7 2.0(3)
C1 C6 O3 C7 -177.25(16)
C6 O3 C7 C8 168.80(17)
C6 C1 C9 C10 -90.7(2)
C5 C1 C9 C10 140.4(2)
C2 C1 C9 C10 29.7(3)
C6 C1 C9 C11 87.6(2)
C5 C1 C9 C11 -41.4(2)
C2 C1 C9 C11 -152.05(17)
C10 C9 C11 C12 135.9(2)
C1 C9 C11 C12 -42.3(3)
C10 C9 C11 C16 -42.5(3)
C1 C9 C11 C16 139.2(2)
C16 C11 C12 C13 0.9(3)
C9 C11 C12 C13 -177.57(18)
C11 C12 C13 C14 0.3(3)
C12 C13 C14 C15 -0.8(3)
C12 C13 C14 Br1 -179.38(15)
C13 C14 C15 C16 0.0(3)
Br1 C14 C15 C16 178.61(16)
C14 C15 C16 C11 1.2(3)
C12 C11 C16 C15 -1.7(3)
C9 C11 C16 C15 176.81(19)
